data_4350650
loop_
_publ_author_name
'Huang, Xiao-feng'
'Ma, Jing-xin'
'Liu, Wei-sheng'

_publ_section_title
;
 Lanthanide metalloligand strategy toward d-f heterometallic metal-organic
 frameworks: magnetism and symmetric-dependent luminescent properties.
;
_journal_issue 12
_journal_name_full 'Inorganic chemistry'
_journal_page_first 5922
_journal_page_last 5930
_journal_paper_doi 10.1021/ic403080n
_journal_volume 53
_journal_year 2014
_chemical_formula_sum 'C24 H48 Cd3 Eu2 O42'
_chemical_formula_weight 1649.74
_space_group_IT_number 192
_space_group_name_Hall '-P 6 2c'
_space_group_name_H-M_alt 'P 6/m c c'
_symmetry_cell_setting hexagonal
_symmetry_space_group_name_H-M 'P 6/m c c'
_atom_sites_solution_hydrogens geom
_atom_sites_solution_primary direct
_atom_sites_solution_secondary difmap
_audit_creation_method SHELXL-97
_cell_angle_alpha 90.00
_cell_angle_beta 90.00
_cell_angle_gamma 120.00
_cell_formula_units_Z 2
_cell_length_a 12.7695(16)
_cell_length_b 12.7695(16)
_cell_length_c 17.727(3)
_cell_measurement_temperature 298(2)
_cell_volume 2503.3(6)
_computing_structure_refinement 'SHELXL-97 (Sheldrick, 1997)'
_computing_structure_solution 'SHELXS-97 (Sheldrick, 1990)'
_diffrn_ambient_temperature 298(2)
_diffrn_measured_fraction_theta_full 0.963
_diffrn_measured_fraction_theta_max 0.963
_diffrn_radiation_monochromator graphite
_diffrn_radiation_source 'fine-focus sealed tube'
_diffrn_radiation_type MoK\a
_diffrn_radiation_wavelength 0.71073
_diffrn_reflns_av_R_equivalents 0.0525
_diffrn_reflns_av_sigmaI/netI 0.0197
_diffrn_reflns_limit_h_max 15
_diffrn_reflns_limit_h_min -15
_diffrn_reflns_limit_k_max 15
_diffrn_reflns_limit_k_min -7
_diffrn_reflns_limit_l_max 21
_diffrn_reflns_limit_l_min -16
_diffrn_reflns_number 9860
_diffrn_reflns_theta_full 26.00
_diffrn_reflns_theta_max 26.00
_diffrn_reflns_theta_min 1.84
_exptl_absorpt_coefficient_mu 3.836
_exptl_absorpt_correction_T_max 0.2658
_exptl_absorpt_correction_T_min 0.2500
_exptl_crystal_density_diffrn 2.189
_exptl_crystal_density_method 'not measured'
_exptl_crystal_F_000 1596
_exptl_crystal_size_max 0.50
_exptl_crystal_size_mid 0.48
_exptl_crystal_size_min 0.47
_refine_diff_density_max 1.781
_refine_diff_density_min -4.860
_refine_diff_density_rms 0.344
_refine_ls_extinction_coef 0.0029(9)
_refine_ls_extinction_expression Fc^*^=kFc[1+0.001xFc^2^\l^3^/sin(2\q)]^-1/4^
_refine_ls_extinction_method SHELXL
_refine_ls_goodness_of_fit_ref 1.069
_refine_ls_hydrogen_treatment mixed
_refine_ls_matrix_type full
_refine_ls_number_parameters 74
_refine_ls_number_reflns 831
_refine_ls_number_restraints 4
_refine_ls_restrained_S_all 1.443
_refine_ls_R_factor_all 0.0919
_refine_ls_R_factor_gt 0.0847
_refine_ls_shift/su_max 0.001
_refine_ls_shift/su_mean 0.000
_refine_ls_structure_factor_coef Fsqd
_refine_ls_weighting_details 'calc w=1/[\s^2^(Fo^2^)+(0.1264P)^2^+235.1686P] where P=(Fo^2^+2Fc^2^)/3'
_refine_ls_weighting_scheme calc
_refine_ls_wR_factor_gt 0.2740
_refine_ls_wR_factor_ref 0.2810
_reflns_number_gt 664
_reflns_number_total 831
_reflns_threshold_expression >2sigma(I)
_cod_data_source_file ic403080n_si_002.cif
_cod_data_source_block 2d
_cod_depositor_comments
;
The following automatic conversions were performed:

data item '_symmetry_cell_setting' value 'Hexagonal' was changed to
'hexagonal' in accordance with the
/home/saulius/struct/COD-crude-data/automatic-downloads/DataCite-retrospective/ACS/depositions/lib/dictionaries/cif_core.dic
dictionary named 'cif_core.dic' version 2.4.2 last updated on
2011-04-26.

Automatic conversion script
Id: cif_fix_values 6909 2019-04-08 15:41:33Z antanas 
;
_cod_original_sg_symbol_H-M P6/mcc
_cod_database_code 4350650

loop_
_symmetry_equiv_pos_as_xyz
'x, y, z'
'-y, x-y, z'
'-x+y, -x, z'
'-x, -y, z'
'y, -x+y, z'
'x-y, x, z'
'y, x, -z+1/2'
'x-y, -y, -z+1/2'
'-x, -x+y, -z+1/2'
'-y, -x, -z+1/2'
'-x+y, y, -z+1/2'
'x, x-y, -z+1/2'
'-x, -y, -z'
'y, -x+y, -z'
'x-y, x, -z'
'x, y, -z'
'-y, x-y, -z'
'-x+y, -x, -z'
'-y, -x, z-1/2'
'-x+y, y, z-1/2'
'x, x-y, z-1/2'
'y, x, z-1/2'
'x-y, -y, z-1/2'
'-x, -x+y, z-1/2'

loop_
_atom_site_label
_atom_site_type_symbol
_atom_site_fract_x
_atom_site_fract_y
_atom_site_fract_z
_atom_site_U_iso_or_equiv
_atom_site_adp_type
_atom_site_occupancy
_atom_site_symmetry_multiplicity
_atom_site_calc_flag
_atom_site_refinement_flags
_atom_site_disorder_assembly
_atom_site_disorder_group
Eu1 Eu 0.6667 0.3333 0.2500 0.0213(11) Uani 1 6 d S . .
Cd1 Cd 1.0000 0.5000 0.0000 0.0355(14) Uani 1 4 d S . .
O1 O 0.9406(19) 0.350(2) 0.0846(11) 0.048(5) Uani 1 1 d . A .
O2 O 0.8201(18) 0.3875(18) 0.1543(10) 0.038(4) Uani 1 1 d . A .
O3 O 0.7798(13) 0.2202(13) 0.2500 0.047(7) Uani 1 2 d S . .
O4 O 0.815(3) 0.486(3) 0.0000 0.055(9) Uani 1 2 d S . .
H4 H 0.7769 0.4456 0.0386 0.08(15) Uiso 1 1 d R . .
O5 O 1.0000 0.5000 0.2500 0.059(15) Uani 1 4 d S . .
H5 H 0.9383 0.4613 0.2219 0.070 Uiso 0.50 1 d PR . .
O6 O 1.0000 0.0000 1.0000 0.031(14) Uani 1 12 d S . .
H6A H 0.9900 0.0579 1.0145 0.2(14) Uiso 0.08 1 d PRU . .
H6B H 1.0000 0.0000 0.9521 0.2(14) Uiso 0.50 6 d SPRU . .
O7 O 0.0000 1.0000 0.779(3) 0.032(10) Uani 1 6 d S . .
H7 H 0.0397 0.9643 0.7891 0.039 Uiso 0.33 1 d PR . .
C1 C 0.873(3) 0.331(3) 0.1406(16) 0.044(7) Uani 1 1 d . . .
C2 C 0.824(6) 0.202(6) 0.178(3) 0.042(10) Uani 0.52(5) 1 d P A 1
H2A H 0.7592 0.1394 0.1482 0.18(16) Uiso 0.52(5) 1 calc PRU A 1
H2B H 0.8878 0.1832 0.1847 0.06(16) Uiso 0.52(5) 1 calc PRU A 1
C2' C 0.898(6) 0.277(6) 0.210(4) 0.042(10) Uani 0.48(5) 1 d P A 2
H2'1 H 0.9206 0.2177 0.1959 0.25(16) Uiso 0.48(5) 1 calc PRU A 2
H2'2 H 0.9619 0.3396 0.2403 0.10(16) Uiso 0.48(5) 1 calc PRU A 2

loop_
_atom_site_aniso_label
_atom_site_aniso_U_11
_atom_site_aniso_U_22
_atom_site_aniso_U_33
_atom_site_aniso_U_23
_atom_site_aniso_U_13
_atom_site_aniso_U_12
Eu1 0.0241(13) 0.0241(13) 0.0156(16) 0.000 0.000 0.0121(6)
Cd1 0.027(2) 0.028(2) 0.047(3) 0.000 0.000 0.0107(17)
O1 0.044(12) 0.071(15) 0.032(10) 0.016(11) 0.017(9) 0.030(11)
O2 0.040(10) 0.053(12) 0.027(9) 0.008(8) 0.013(8) 0.028(9)
O3 0.059(15) 0.059(15) 0.040(15) 0.015(13) 0.015(13) 0.043(16)
O4 0.033(15) 0.07(2) 0.07(2) 0.000 0.000 0.027(16)
O5 0.06(3) 0.08(3) 0.04(3) 0.000 0.000 0.030(15)
O6 0.05(2) 0.05(2) 0.00(2) 0.000 0.000 0.023(12)
O7 0.022(11) 0.022(11) 0.05(3) 0.000 0.000 0.011(5)
C1 0.048(16) 0.062(19) 0.029(14) 0.010(14) 0.007(13) 0.033(15)
C2 0.05(3) 0.05(3) 0.04(2) 0.011(19) 0.015(18) 0.03(2)
C2' 0.05(3) 0.05(3) 0.04(2) 0.011(19) 0.015(18) 0.03(2)

loop_
_atom_type_symbol
_atom_type_description
_atom_type_scat_dispersion_real
_atom_type_scat_dispersion_imag
_atom_type_scat_source
C C 0.0033 0.0016 'International Tables Vol C Tables 4.2.6.8 and 6.1.1.4'
H H 0.0000 0.0000 'International Tables Vol C Tables 4.2.6.8 and 6.1.1.4'
O O 0.0106 0.0060 'International Tables Vol C Tables 4.2.6.8 and 6.1.1.4'
Cd Cd -0.8075 1.2024 'International Tables Vol C Tables 4.2.6.8 and 6.1.1.4'
Eu Eu -0.1578 3.6682 'International Tables Vol C Tables 4.2.6.8 and 6.1.1.4'

loop_
_geom_angle_atom_site_label_1
_geom_angle_atom_site_label_2
_geom_angle_atom_site_label_3
_geom_angle
_geom_angle_site_symmetry_1
_geom_angle_site_symmetry_3
O2 Eu1 O2 151.3(10) 12 3_665
O2 Eu1 O2 90.8(10) 12 .
O2 Eu1 O2 76.1(7) 3_665 .
O2 Eu1 O2 76.1(7) 12 10_665
O2 Eu1 O2 90.8(10) 3_665 10_665
O2 Eu1 O2 126.0(9) . 10_665
O2 Eu1 O2 126.0(9) 12 2_655
O2 Eu1 O2 76.1(7) 3_665 2_655
O2 Eu1 O2 76.1(7) . 2_655
O2 Eu1 O2 151.3(10) 10_665 2_655
O2 Eu1 O2 76.1(7) 12 11_655
O2 Eu1 O2 126.0(9) 3_665 11_655
O2 Eu1 O2 151.3(10) . 11_655
O2 Eu1 O2 76.1(7) 10_665 11_655
O2 Eu1 O2 90.8(10) 2_655 11_655
O2 Eu1 O3 75.6(5) 12 .
O2 Eu1 O3 75.6(5) 3_665 .
O2 Eu1 O3 63.0(4) . .
O2 Eu1 O3 63.0(4) 10_665 .
O2 Eu1 O3 134.6(5) 2_655 .
O2 Eu1 O3 134.6(5) 11_655 .
O2 Eu1 O3 134.6(5) 12 3_665
O2 Eu1 O3 63.0(4) 3_665 3_665
O2 Eu1 O3 134.6(5) . 3_665
O2 Eu1 O3 75.6(5) 10_665 3_665
O2 Eu1 O3 75.6(5) 2_655 3_665
O2 Eu1 O3 63.0(4) 11_655 3_665
O3 Eu1 O3 120.000(1) . 3_665
O2 Eu1 O3 63.0(4) 12 2_655
O2 Eu1 O3 134.6(5) 3_665 2_655
O2 Eu1 O3 75.6(5) . 2_655
O2 Eu1 O3 134.6(5) 10_665 2_655
O2 Eu1 O3 63.0(4) 2_655 2_655
O2 Eu1 O3 75.6(5) 11_655 2_655
O3 Eu1 O3 120.000(3) . 2_655
O3 Eu1 O3 120.000(1) 3_665 2_655
O1 Cd1 O1 180.0(12) 16 4_765
O1 Cd1 O1 83.6(12) 16 .
O1 Cd1 O1 96.4(12) 4_765 .
O1 Cd1 O1 96.4(12) 16 13_765
O1 Cd1 O1 83.6(12) 4_765 13_765
O1 Cd1 O1 180.0(12) . 13_765
O1 Cd1 O4 87.8(9) 16 13_765
O1 Cd1 O4 92.2(9) 4_765 13_765
O1 Cd1 O4 87.8(9) . 13_765
O1 Cd1 O4 92.2(9) 13_765 13_765
O1 Cd1 O4 92.2(9) 16 .
O1 Cd1 O4 87.8(9) 4_765 .
O1 Cd1 O4 92.2(9) . .
O1 Cd1 O4 87.8(9) 13_765 .
O4 Cd1 O4 180.000(1) 13_765 .
C1 O1 Cd1 127(2) . .
C1 O2 Eu1 124.9(18) . .
C2 O3 C2 124(5) 10_665 .
C2 O3 C2' 107(3) 10_665 .
C2 O3 C2' 44(3) . .
C2 O3 C2' 44(3) 10_665 10_665
C2 O3 C2' 107(3) . 10_665
C2' O3 C2' 126(5) . 10_665
C2 O3 Eu1 118(2) 10_665 .
C2 O3 Eu1 118(2) . .
C2' O3 Eu1 117(3) . .
C2' O3 Eu1 117(3) 10_665 .
Cd1 O4 H4 108.0 . .
H6A O6 H6B 107.6 . .
O7 O7 H7 101.6 7_466 .
O2 C1 O1 124(3) . .
O2 C1 C2' 114(3) . .
O1 C1 C2' 116(3) . .
O2 C1 C2 118(3) . .
O1 C1 C2 114(3) . .
C2' C1 C2 42(3) . .
O3 C2 C1 101(4) . .
O3 C2 H2A 111.6 . .
C1 C2 H2A 111.6 . .
O3 C2 H2B 111.6 . .
C1 C2 H2B 111.6 . .
H2A C2 H2B 109.4 . .
O3 C2' C1 103(4) . .
O3 C2' H2'1 111.3 . .
C1 C2' H2'1 111.3 . .
O3 C2' H2'2 111.3 . .
C1 C2' H2'2 111.3 . .
H2'1 C2' H2'2 109.2 . .

loop_
_geom_bond_atom_site_label_1
_geom_bond_atom_site_label_2
_geom_bond_distance
_geom_bond_site_symmetry_2
Eu1 O2 2.417(18) 12
Eu1 O2 2.417(18) 3_665
Eu1 O2 2.417(18) .
Eu1 O2 2.417(18) 10_665
Eu1 O2 2.417(18) 2_655
Eu1 O2 2.417(18) 11_655
Eu1 O3 2.50(3) .
Eu1 O3 2.50(3) 3_665
Eu1 O3 2.50(3) 2_655
Cd1 O1 2.25(2) 16
Cd1 O1 2.25(2) 4_765
Cd1 O1 2.25(2) .
Cd1 O1 2.25(2) 13_765
Cd1 O4 2.27(3) 13_765
Cd1 O4 2.27(3) .
O1 C1 1.26(3) .
O2 C1 1.24(4) .
O3 C2 1.46(6) 10_665
O3 C2 1.46(6) .
O3 C2' 1.49(6) .
O3 C2' 1.49(6) 10_665
O4 H4 0.8498 .
O5 H5 0.8504 .
O6 H6A 0.8508 .
O6 H6B 0.8493 .
O7 O7 1.04(10) 7_466
O7 H7 0.8508 .
C1 C2' 1.51(7) .
C1 C2 1.58(6) .
C2 H2A 0.9700 .
C2 H2B 0.9700 .
C2' H2'1 0.9700 .
C2' H2'2 0.9700 .

loop_
_geom_torsion_atom_site_label_1
_geom_torsion_atom_site_label_2
_geom_torsion_atom_site_label_3
_geom_torsion_atom_site_label_4
_geom_torsion
_geom_torsion_site_symmetry_1
_geom_torsion_site_symmetry_4
O1 Cd1 O1 C1 -131(2) 16 .
O1 Cd1 O1 C1 49(2) 4_765 .
O1 Cd1 O1 C1 0(100) 13_765 .
O4 Cd1 O1 C1 141(3) 13_765 .
O4 Cd1 O1 C1 -39(3) . .
O2 Eu1 O2 C1 83(2) 12 .
O2 Eu1 O2 C1 -71(3) 3_665 .
O2 Eu1 O2 C1 9(2) 10_665 .
O2 Eu1 O2 C1 -150(2) 2_655 .
O2 Eu1 O2 C1 145(2) 11_655 .
O3 Eu1 O2 C1 9(2) . .
O3 Eu1 O2 C1 -97(2) 3_665 .
O3 Eu1 O2 C1 145(2) 2_655 .
O2 Eu1 O3 C2 51(3) 12 10_665
O2 Eu1 O3 C2 -129(3) 3_665 10_665
O2 Eu1 O3 C2 150(3) . 10_665
O2 Eu1 O3 C2 -30(3) 10_665 10_665
O2 Eu1 O3 C2 178(3) 2_655 10_665
O2 Eu1 O3 C2 -2(3) 11_655 10_665
O3 Eu1 O3 C2 -83(3) 3_665 10_665
O3 Eu1 O3 C2 97(3) 2_655 10_665
O2 Eu1 O3 C2 -129(3) 12 .
O2 Eu1 O3 C2 51(3) 3_665 .
O2 Eu1 O3 C2 -30(3) . .
O2 Eu1 O3 C2 150(3) 10_665 .
O2 Eu1 O3 C2 -2(3) 2_655 .
O2 Eu1 O3 C2 178(3) 11_655 .
O3 Eu1 O3 C2 97(3) 3_665 .
O3 Eu1 O3 C2 -83(3) 2_655 .
O2 Eu1 O3 C2' -79(3) 12 .
O2 Eu1 O3 C2' 101(3) 3_665 .
O2 Eu1 O3 C2' 19(3) . .
O2 Eu1 O3 C2' -161(3) 10_665 .
O2 Eu1 O3 C2' 48(3) 2_655 .
O2 Eu1 O3 C2' -132(3) 11_655 .
O3 Eu1 O3 C2' 147(3) 3_665 .
O3 Eu1 O3 C2' -33(3) 2_655 .
O2 Eu1 O3 C2' 101(3) 12 10_665
O2 Eu1 O3 C2' -79(3) 3_665 10_665
O2 Eu1 O3 C2' -161(3) . 10_665
O2 Eu1 O3 C2' 19(3) 10_665 10_665
O2 Eu1 O3 C2' -132(3) 2_655 10_665
O2 Eu1 O3 C2' 48(3) 11_655 10_665
O3 Eu1 O3 C2' -33(3) 3_665 10_665
O3 Eu1 O3 C2' 147(3) 2_655 10_665
Eu1 O2 C1 O1 170(2) . .
Eu1 O2 C1 C2' -36(4) . .
Eu1 O2 C1 C2 11(4) . .
Cd1 O1 C1 O2 6(5) . .
Cd1 O1 C1 C2' -147(3) . .
Cd1 O1 C1 C2 166(3) . .
C2 O3 C2 C1 -138(4) 10_665 .
C2' O3 C2 C1 -59(5) . .
C2' O3 C2 C1 177(4) 10_665 .
Eu1 O3 C2 C1 42(4) . .
O2 C1 C2 O3 -34(5) . .
O1 C1 C2 O3 165(3) . .
C2' C1 C2 O3 62(4) . .
C2 O3 C2' C1 -174(4) 10_665 .
C2 O3 C2' C1 64(5) . .
C2' O3 C2' C1 141(5) 10_665 .
Eu1 O3 C2' C1 -39(5) . .
O2 C1 C2' O3 47(5) . .
O1 C1 C2' O3 -157(3) . .
C2 C1 C2' O3 -60(4) . .
